data_7204455
loop_
_publ_author_name
'Burnett, Lynne A.'
'Ferreira, Vitor F.'
'Alan Howie, R.'
'Rufino, Helena'
'Skakle, Janet M. S.'
'Wardell, James L.'
'Wardell, Solange M. S. V.'

_publ_section_title
;
 Hydroxy group interactions in stannylated carbohydrates. Structures
 and thermal stabilities of
 5-deoxy-5-C-(Ph3Sn)-1,2-O-isopropylidene-??-D-xylofuranose,
 5-deoxy-5-C-(IPh2Sn)-1,2-O-isopropylidene-??-D- and -L-xylofuranose,
 and 5-deoxy-5-C-(I2PhSn)-1,2-O-isopropylidene-??-D- and
 -L-xylofuranose
;
_journal_issue 20
_journal_name_full 'Journal of the Chemical Society, Perkin Transactions 1'
_journal_page_first 2288
_journal_paper_doi 10.1039/b204675j
_journal_year 2002
_chemical_absolute_configuration rmad
_chemical_formula_moiety 'C20 H23 I O4 Sn'
_chemical_formula_sum 'C20 H23 I O4 Sn'
_chemical_formula_weight 572.97
_chemical_name_systematic
; 
5-deoxy-5-C-(iododiphenylstannyl)-1,2-O-isopropylidene-alpha-L-
xylofuranose
;
_chemical_temperature_decomposition 428.0(10)
_space_group_IT_number 1
_symmetry_cell_setting triclinic
_symmetry_space_group_name_Hall 'P 1'
_symmetry_space_group_name_H-M 'P 1'
_atom_sites_solution_hydrogens geom
_atom_sites_solution_primary heavy
_atom_sites_solution_secondary difmap
_audit_creation_method SHELXL-97
_cell_angle_alpha 105.1242(12)
_cell_angle_beta 111.3979(12)
_cell_angle_gamma 65.334(3)
_cell_formula_units_Z 2
_cell_length_a 9.4450(3)
_cell_length_b 10.2372(3)
_cell_length_c 12.8723(6)
_cell_measurement_reflns_used 14728
_cell_measurement_temperature 150(2)
_cell_measurement_theta_max 30.32
_cell_measurement_theta_min 2.91
_cell_volume 1044.38(7)
_computing_cell_refinement 'DENZO and COLLECT'
_computing_data_collection 'DENZO (Otwinowski & Minor, 1997) and COLLECT (Hooft, 1998)'
_computing_data_reduction 'DENZO and COLLECT'
_computing_molecular_graphics 'ORTEP-3 (Farrugia, 1997)'
_computing_publication_material SHELXL-97
_computing_structure_refinement 'SHELXL-97 (Sheldrick, 1997)'
_computing_structure_solution 'SHELXS-86 (Sheldrick, 1990)'
_diffrn_ambient_temperature 150(2)
_diffrn_detector_area_resol_mean 9.091
_diffrn_measured_fraction_theta_full 0.818
_diffrn_measured_fraction_theta_max 0.818
_diffrn_measurement_device_type 'Enraf Nonius KappaCCD area detector'
_diffrn_measurement_method '\f and \w scans to fill the Ewald sphere'
_diffrn_radiation_monochromator graphite
_diffrn_radiation_source 'Enraf Nonius FR591 rotating anode'
_diffrn_radiation_type MoK\a
_diffrn_radiation_wavelength 0.71073
_diffrn_reflns_av_R_equivalents 0.0480
_diffrn_reflns_av_sigmaI/netI 0.1138
_diffrn_reflns_limit_h_max 12
_diffrn_reflns_limit_h_min -12
_diffrn_reflns_limit_k_max 14
_diffrn_reflns_limit_k_min -13
_diffrn_reflns_limit_l_max 17
_diffrn_reflns_limit_l_min -17
_diffrn_reflns_number 15230
_diffrn_reflns_theta_full 30.82
_diffrn_reflns_theta_max 30.82
_diffrn_reflns_theta_min 2.96
_diffrn_standards_decay_% 0
_diffrn_standards_number 0
_exptl_absorpt_coefficient_mu 2.722
_exptl_absorpt_correction_T_max 0.960
_exptl_absorpt_correction_T_min 0.935
_exptl_absorpt_correction_type multi-scan
_exptl_absorpt_process_details 'SORTAV; Blessing, 1995, 1997)'
_exptl_crystal_colour colourless
_exptl_crystal_density_diffrn 1.822
_exptl_crystal_density_method 'not measured'
_exptl_crystal_description block
_exptl_crystal_F_000 556
_exptl_crystal_preparation 'from 60-80 pet. ether:CHCl3 as solvent'
_exptl_crystal_size_max 0.10
_exptl_crystal_size_mid 0.06
_exptl_crystal_size_min 0.03
_refine_diff_density_max 0.859
_refine_diff_density_min -1.315
_refine_diff_density_rms 0.159
_refine_ls_abs_structure_details 'Flack H D (1983), Acta Cryst. A39, 876-881'
_refine_ls_abs_structure_Flack -0.04(3)
_refine_ls_extinction_method none
_refine_ls_goodness_of_fit_ref 1.010
_refine_ls_hydrogen_treatment constr
_refine_ls_matrix_type full
_refine_ls_number_parameters 473
_refine_ls_number_reflns 9477
_refine_ls_number_restraints 3
_refine_ls_restrained_S_all 1.010
_refine_ls_R_factor_all 0.0834
_refine_ls_R_factor_gt 0.0468
_refine_ls_shift/su_max 0.001
_refine_ls_shift/su_mean 0.000
_refine_ls_structure_factor_coef Fsqd
_refine_ls_weighting_details 'calc w=1/[\s^2^(Fo^2^)+(0.0381P)^2^] where P=(Fo^2^+2Fc^2^)/3'
_refine_ls_weighting_scheme calc
_refine_ls_wR_factor_gt 0.1003
_refine_ls_wR_factor_ref 0.1163
_reflns_number_gt 6865
_reflns_number_total 9477
_reflns_threshold_expression I>2sigma(I)
_cod_data_source_file b204675j.txt
_cod_data_source_block (L)-4
_cod_depositor_comments
;
The following automatic conversions were performed:

'_chemical_melting_point' tag was changed to
'_chemical_temperature_decomposition' since the value had been given
as '427-429 (dec)'. The value was changed to '428.0(10)' - the
average value was taken and precision was estimated.

Automatic conversion script
Id: cif_fix_values 1569 2011-02-09 13:29:24Z adriana 
;
_cod_database_code 7204455

loop_
_symmetry_equiv_pos_as_xyz
'x, y, z'

loop_
_atom_site_label
_atom_site_type_symbol
_atom_site_fract_x
_atom_site_fract_y
_atom_site_fract_z
_atom_site_U_iso_or_equiv
_atom_site_adp_type
_atom_site_occupancy
_atom_site_calc_flag
_atom_site_refinement_flags
_atom_site_disorder_assembly
_atom_site_disorder_group
Sn1 Sn -0.22693(6) 0.18416(6) 0.23907(5) 0.02734(15) Uani 1 d . . .
I1 I -0.17005(7) 0.00396(6) 0.38801(5) 0.04072(18) Uani 1 d . . .
C1 C -0.1806(12) 0.1490(9) -0.0804(8) 0.030(2) Uani 1 d . . .
H1 H -0.0947 0.1933 -0.0470 0.035 Uiso 1 calc R . .
C2 C -0.3527(11) 0.2653(9) -0.1177(7) 0.0266(19) Uani 1 d . . .
H2 H -0.3508 0.3627 -0.1163 0.032 Uiso 1 calc R . .
C3 C -0.4394(10) 0.2654(9) -0.0400(7) 0.0256(19) Uani 1 d . . .
H3B H -0.5599 0.2930 -0.0747 0.031 Uiso 1 calc R . .
C4 C -0.3540(9) 0.1089(9) -0.0130(7) 0.0254(19) Uani 1 d . . .
H4 H -0.3974 0.0438 -0.0781 0.031 Uiso 1 calc R . .
C5 C -0.3616(12) 0.0803(11) 0.0930(8) 0.036(2) Uani 1 d . . .
H5A H -0.3161 -0.0255 0.0959 0.043 Uiso 1 calc R . .
H5B H -0.4767 0.1169 0.0928 0.043 Uiso 1 calc R . .
C6 C -0.2951(12) 0.1156(10) -0.2749(8) 0.032(2) Uani 1 d . . .
C7 C -0.3385(13) -0.0058(11) -0.3545(9) 0.043(3) Uani 1 d . . .
H7A H -0.3578 -0.0630 -0.3142 0.065 Uiso 1 calc R . .
H7B H -0.2488 -0.0679 -0.3866 0.065 Uiso 1 calc R . .
H7C H -0.4374 0.0334 -0.4151 0.065 Uiso 1 calc R . .
C8 C -0.2450(13) 0.2040(12) -0.3241(9) 0.044(3) Uani 1 d . . .
H8A H -0.3365 0.2505 -0.3859 0.066 Uiso 1 calc R . .
H8B H -0.1522 0.1399 -0.3525 0.066 Uiso 1 calc R . .
H8C H -0.2139 0.2784 -0.2655 0.066 Uiso 1 calc R . .
O1 O -0.1603(7) 0.0544(6) -0.1793(5) 0.0337(15) Uani 1 d . . .
O2 O -0.4213(7) 0.2033(6) -0.2267(5) 0.0256(13) Uani 1 d . . .
O3 O -0.3953(7) 0.3536(6) 0.0636(5) 0.0306(14) Uani 1 d . . .
H3 H -0.4745 0.4314 0.0677 0.046 Uiso 1 d R . .
O4 O -0.1843(7) 0.0774(6) -0.0028(5) 0.0279(13) Uani 1 d . . .
C9 C -0.3277(11) 0.3949(10) 0.3269(8) 0.032(2) Uani 1 d . . .
C10 C -0.3184(12) 0.5140(10) 0.3009(9) 0.038(2) Uani 1 d . . .
H10 H -0.2772 0.5041 0.2409 0.045 Uiso 1 calc R . .
C11 C -0.3705(11) 0.6483(10) 0.3644(9) 0.036(2) Uani 1 d . . .
H11 H -0.3698 0.7312 0.3447 0.043 Uiso 1 calc R . .
C12 C -0.4228(12) 0.6631(11) 0.4546(8) 0.043(3) Uani 1 d . . .
H12 H -0.4549 0.7549 0.4984 0.052 Uiso 1 calc R . .
C13 C -0.4283(14) 0.5449(13) 0.4810(9) 0.049(3) Uani 1 d . . .
H13 H -0.4642 0.5551 0.5437 0.059 Uiso 1 calc R . .
C14 C -0.3825(12) 0.4107(10) 0.4181(8) 0.039(2) Uani 1 d . . .
H14 H -0.3882 0.3296 0.4369 0.046 Uiso 1 calc R . .
C15 C 0.0130(12) 0.1606(10) 0.2489(8) 0.031(2) Uani 1 d . . .
C16 C 0.0372(11) 0.2428(10) 0.1923(7) 0.029(2) Uani 1 d . . .
H16 H -0.0553 0.3089 0.1470 0.035 Uiso 1 calc R . .
C17 C 0.1904(13) 0.2332(11) 0.1985(10) 0.045(3) Uani 1 d . . .
H17 H 0.2028 0.2922 0.1588 0.054 Uiso 1 calc R . .
C18 C 0.3233(13) 0.1374(12) 0.2628(9) 0.043(3) Uani 1 d . . .
H18 H 0.4292 0.1292 0.2670 0.052 Uiso 1 calc R . .
C19 C 0.3072(13) 0.0517(12) 0.3222(9) 0.045(3) Uani 1 d . . .
H19 H 0.4004 -0.0135 0.3678 0.055 Uiso 1 calc R . .
C20 C 0.1482(11) 0.0639(10) 0.3133(8) 0.036(2) Uani 1 d . . .
H20 H 0.1347 0.0046 0.3521 0.043 Uiso 1 calc R . .
Sn1A Sn 0.36459(6) -0.23338(6) -0.15536(5) 0.02900(16) Uani 1 d . . .
I1A I 0.67350(6) -0.33222(6) -0.18875(5) 0.03629(17) Uani 1 d . . .
C1A C 0.1590(12) -0.4001(9) 0.0115(9) 0.035(2) Uani 1 d . . .
H1A H 0.1109 -0.4458 -0.0647 0.042 Uiso 1 calc R . .
C2A C 0.0529(10) -0.2399(9) 0.0292(8) 0.028(2) Uani 1 d . . .
H2A H -0.0600 -0.2123 -0.0238 0.034 Uiso 1 calc R . .
C3A C 0.1570(9) -0.1626(9) 0.0227(7) 0.0240(18) Uani 1 d . . .
H3C H 0.1360 -0.0642 0.0676 0.029 Uiso 1 calc R . .
C4A C 0.3330(9) -0.2678(9) 0.0669(8) 0.027(2) Uani 1 d . . .
H4A H 0.3713 -0.2559 0.1510 0.032 Uiso 1 calc R . .
C5A C 0.4501(9) -0.2569(9) 0.0192(7) 0.0253(19) Uani 1 d . . .
H5A1 H 0.5496 -0.3450 0.0317 0.030 Uiso 1 calc R . .
H5A2 H 0.4819 -0.1730 0.0622 0.030 Uiso 1 calc R . .
C6A C 0.0804(11) -0.3561(10) 0.1715(8) 0.033(2) Uani 1 d . . .
C7A C 0.1929(14) -0.3741(12) 0.2911(10) 0.052(3) Uani 1 d . . .
H7A1 H 0.3017 -0.3828 0.2944 0.077 Uiso 1 calc R . .
H7A2 H 0.1998 -0.4617 0.3133 0.077 Uiso 1 calc R . .
H7A3 H 0.1494 -0.2895 0.3426 0.077 Uiso 1 calc R . .
C8A C -0.0821(11) -0.3612(11) 0.1558(9) 0.036(2) Uani 1 d . . .
H8A1 H -0.1375 -0.2813 0.2052 0.054 Uiso 1 calc R . .
H8A2 H -0.0673 -0.4537 0.1747 0.054 Uiso 1 calc R . .
H8A3 H -0.1481 -0.3518 0.0773 0.054 Uiso 1 calc R . .
O1A O 0.1600(8) -0.4656(6) 0.0951(6) 0.0389(17) Uani 1 d . . .
O2A O 0.0614(7) -0.2209(6) 0.1466(5) 0.0290(14) Uani 1 d . . .
O3A O 0.1251(7) -0.1580(6) -0.0944(5) 0.0294(14) Uani 1 d . . .
H3A H 0.0310 -0.0984 -0.1191 0.044 Uiso 1 d R . .
O4A O 0.3173(7) -0.4086(6) 0.0210(5) 0.0281(14) Uani 1 d . . .
C9A C 0.2703(11) -0.0175(11) -0.1929(8) 0.036(2) Uani 1 d . . .
C10A C 0.2621(12) 0.0127(13) -0.2923(8) 0.041(3) Uani 1 d . . .
H10A H 0.3041 -0.0642 -0.3455 0.049 Uiso 1 calc R . .
C11A C 0.1919(14) 0.1567(14) -0.3173(11) 0.056(3) Uani 1 d . . .
H11A H 0.1824 0.1770 -0.3880 0.067 Uiso 1 calc R . .
C12A C 0.1372(12) 0.2678(12) -0.2371(11) 0.050(3) Uani 1 d . . .
H12A H 0.0928 0.3653 -0.2522 0.060 Uiso 1 calc R . .
C13A C 0.1461(11) 0.2398(11) -0.1384(10) 0.041(2) Uani 1 d . . .
H13A H 0.1039 0.3175 -0.0857 0.049 Uiso 1 calc R . .
C14A C 0.2152(13) 0.1010(10) -0.1124(9) 0.038(2) Uani 1 d . . .
H14A H 0.2265 0.0836 -0.0403 0.045 Uiso 1 calc R . .
C15A C 0.2603(10) -0.3675(12) -0.2906(8) 0.041(3) Uani 1 d . . .
C16A C 0.3414(12) -0.4941(11) -0.3393(9) 0.044(3) Uani 1 d . . .
H16A H 0.4565 -0.5313 -0.3085 0.053 Uiso 1 calc R . .
C17A C 0.2721(17) -0.5767(12) -0.4317(11) 0.059(3) Uani 1 d . . .
H17A H 0.3380 -0.6676 -0.4612 0.071 Uiso 1 calc R . .
C18A C 0.1044(17) -0.5237(16) -0.4803(12) 0.074(4) Uani 1 d . . .
H18A H 0.0520 -0.5746 -0.5454 0.089 Uiso 1 calc R . .
C19A C 0.024(2) -0.404(3) -0.4330(19) 0.196(15) Uani 1 d . . .
H19A H -0.0907 -0.3679 -0.4636 0.235 Uiso 1 calc R . .
C20A C 0.0915(16) -0.323(2) -0.3422(17) 0.178(13) Uani 1 d . . .
H20A H 0.0223 -0.2344 -0.3127 0.214 Uiso 1 calc R . .

loop_
_atom_site_aniso_label
_atom_site_aniso_U_11
_atom_site_aniso_U_22
_atom_site_aniso_U_33
_atom_site_aniso_U_23
_atom_site_aniso_U_13
_atom_site_aniso_U_12
Sn1 0.0314(3) 0.0268(3) 0.0255(3) 0.0002(3) 0.0113(3) -0.0114(3)
I1 0.0515(4) 0.0387(4) 0.0351(4) 0.0061(3) 0.0188(3) -0.0130(3)
C1 0.039(5) 0.017(5) 0.029(5) -0.007(4) 0.017(4) -0.006(4)
C2 0.038(5) 0.025(5) 0.017(4) -0.005(4) 0.011(4) -0.013(4)
C3 0.021(5) 0.026(5) 0.024(5) 0.003(4) 0.001(4) -0.009(4)
C4 0.011(4) 0.033(5) 0.021(5) 0.005(4) -0.006(3) -0.006(3)
C5 0.036(6) 0.045(6) 0.038(6) -0.002(5) 0.015(4) -0.026(5)
C6 0.050(6) 0.023(5) 0.033(6) -0.001(4) 0.027(5) -0.012(4)
C7 0.059(7) 0.032(6) 0.034(6) -0.005(5) 0.017(5) -0.015(5)
C8 0.057(7) 0.053(7) 0.033(6) -0.008(5) 0.024(5) -0.028(6)
O1 0.034(4) 0.029(4) 0.023(3) 0.002(3) 0.009(3) 0.003(3)
O2 0.022(3) 0.026(3) 0.021(3) -0.002(3) 0.004(2) -0.007(2)
O3 0.032(3) 0.023(3) 0.027(3) 0.002(3) 0.010(3) 0.000(3)
O4 0.028(3) 0.025(3) 0.025(3) 0.007(3) 0.009(3) -0.002(2)
C9 0.030(5) 0.027(5) 0.027(5) 0.003(4) 0.004(4) -0.004(4)
C10 0.031(5) 0.028(6) 0.048(7) 0.003(5) 0.010(5) -0.008(4)
C11 0.033(5) 0.024(5) 0.042(6) -0.007(4) 0.005(4) -0.013(4)
C12 0.048(6) 0.034(6) 0.029(6) -0.015(5) -0.001(5) -0.019(5)
C13 0.060(7) 0.050(7) 0.035(6) -0.012(5) 0.024(5) -0.020(6)
C14 0.051(6) 0.024(5) 0.035(6) 0.002(4) 0.017(5) -0.005(4)
C15 0.045(6) 0.020(5) 0.029(5) 0.000(4) 0.017(4) -0.009(4)
C16 0.032(5) 0.025(5) 0.027(5) -0.004(4) 0.008(4) -0.012(4)
C17 0.056(7) 0.035(6) 0.059(7) -0.008(5) 0.036(6) -0.022(5)
C18 0.041(6) 0.044(6) 0.046(7) -0.006(5) 0.014(5) -0.022(5)
C19 0.043(6) 0.047(7) 0.037(6) -0.004(5) 0.005(5) -0.019(5)
C20 0.044(6) 0.034(6) 0.035(6) -0.006(4) 0.014(5) -0.023(5)
Sn1A 0.0261(3) 0.0287(4) 0.0269(3) -0.0015(3) 0.0074(3) -0.0081(3)
I1A 0.0317(3) 0.0438(4) 0.0327(4) -0.0053(3) 0.0128(3) -0.0160(3)
C1A 0.045(6) 0.012(5) 0.045(6) -0.002(4) 0.024(5) -0.002(4)
C2A 0.025(5) 0.019(5) 0.033(5) 0.004(4) 0.012(4) 0.002(4)
C3A 0.023(4) 0.022(4) 0.025(5) -0.002(4) 0.004(3) -0.011(3)
C4A 0.014(4) 0.026(5) 0.034(5) 0.002(4) 0.001(4) -0.006(3)
C5A 0.005(4) 0.030(5) 0.029(5) 0.003(4) -0.008(3) -0.006(3)
C6A 0.035(5) 0.030(5) 0.039(6) 0.005(4) 0.010(4) -0.016(4)
C7A 0.054(7) 0.043(7) 0.051(7) 0.006(5) 0.011(6) -0.015(5)
C8A 0.037(6) 0.037(6) 0.042(6) 0.008(5) 0.007(4) -0.022(5)
O1A 0.051(4) 0.017(3) 0.055(5) 0.004(3) 0.028(4) -0.008(3)
O2A 0.035(3) 0.020(3) 0.038(4) 0.006(3) 0.016(3) -0.010(3)
O3A 0.021(3) 0.021(3) 0.042(4) 0.007(3) 0.013(3) 0.002(2)
O4A 0.034(3) 0.017(3) 0.038(4) 0.000(3) 0.018(3) -0.008(3)
C9A 0.038(6) 0.036(6) 0.042(6) 0.003(5) 0.019(5) -0.016(4)
C10A 0.032(5) 0.066(8) 0.031(6) 0.012(5) 0.001(4) -0.028(5)
C11A 0.056(7) 0.068(9) 0.054(8) 0.025(7) 0.007(6) -0.029(6)
C12A 0.031(6) 0.035(6) 0.082(10) 0.008(6) 0.005(6) -0.019(5)
C13A 0.029(5) 0.039(6) 0.053(7) 0.006(5) 0.002(5) -0.019(4)
C14A 0.060(7) 0.019(5) 0.040(6) -0.011(4) 0.028(5) -0.017(5)
C15A 0.010(5) 0.057(7) 0.038(6) -0.009(5) -0.002(4) -0.012(4)
C16A 0.032(6) 0.034(6) 0.052(7) -0.005(5) -0.007(5) -0.021(5)
C17A 0.094(10) 0.026(6) 0.060(8) 0.000(6) 0.033(7) -0.019(6)
C18A 0.070(10) 0.075(10) 0.058(9) -0.011(8) 0.008(7) -0.030(8)
C19A 0.061(11) 0.18(2) 0.15(2) -0.106(17) -0.017(11) 0.031(12)
C20A 0.020(8) 0.18(2) 0.161(19) -0.118(16) -0.009(9) 0.015(9)

loop_
_atom_type_symbol
_atom_type_description
_atom_type_scat_dispersion_real
_atom_type_scat_dispersion_imag
_atom_type_scat_source
C C 0.0033 0.0016 'International Tables Vol C Tables 4.2.6.8 and 6.1.1.4'
H H 0.0000 0.0000 'International Tables Vol C Tables 4.2.6.8 and 6.1.1.4'
I I -0.4742 1.8119 'International Tables Vol C Tables 4.2.6.8 and 6.1.1.4'
O O 0.0106 0.0060 'International Tables Vol C Tables 4.2.6.8 and 6.1.1.4'
Sn Sn -0.6537 1.4246 'International Tables Vol C Tables 4.2.6.8 and 6.1.1.4'

loop_
_geom_angle_atom_site_label_1
_geom_angle_atom_site_label_2
_geom_angle_atom_site_label_3
_geom_angle
_geom_angle_site_symmetry_1
_geom_angle_site_symmetry_3
_geom_angle_publ_flag
C15 Sn1 C5 118.8(4) . . ?
C15 Sn1 C9 106.3(3) . . ?
C5 Sn1 C9 125.5(4) . . ?
C15 Sn1 I1 102.9(2) . . ?
C5 Sn1 I1 96.8(3) . . ?
C9 Sn1 I1 101.6(3) . . ?
C15 Sn1 O3 97.4(3) . . ?
C5 Sn1 O3 67.5(3) . . ?
C9 Sn1 O3 78.3(3) . . ?
I1 Sn1 O3 158.70(13) . . ?
O4 C1 O1 110.5(7) . . ?
O4 C1 C2 106.9(7) . . ?
O1 C1 C2 104.6(7) . . ?
O4 C1 H1 111.5 . . ?
O1 C1 H1 111.5 . . ?
C2 C1 H1 111.5 . . ?
O2 C2 C3 108.4(7) . . ?
O2 C2 C1 102.9(6) . . ?
C3 C2 C1 104.5(7) . . ?
O2 C2 H2 113.4 . . ?
C3 C2 H2 113.4 . . ?
C1 C2 H2 113.4 . . ?
O3 C3 C2 108.8(7) . . ?
O3 C3 C4 105.7(7) . . ?
C2 C3 C4 101.5(7) . . ?
O3 C3 H3B 113.3 . . ?
C2 C3 H3B 113.3 . . ?
C4 C3 H3B 113.3 . . ?
O4 C4 C5 108.6(6) . . ?
O4 C4 C3 103.3(7) . . ?
C5 C4 C3 116.9(8) . . ?
O4 C4 H4 109.2 . . ?
C5 C4 H4 109.2 . . ?
C3 C4 H4 109.2 . . ?
C4 C5 Sn1 111.0(6) . . ?
C4 C5 H5A 109.4 . . ?
Sn1 C5 H5A 109.4 . . ?
C4 C5 H5B 109.4 . . ?
Sn1 C5 H5B 109.4 . . ?
H5A C5 H5B 108.0 . . ?
O2 C6 O1 103.3(7) . . ?
O2 C6 C7 109.9(8) . . ?
O1 C6 C7 107.9(8) . . ?
O2 C6 C8 111.9(7) . . ?
O1 C6 C8 108.3(8) . . ?
C7 C6 C8 114.8(8) . . ?
C6 C7 H7A 109.5 . . ?
C6 C7 H7B 109.5 . . ?
H7A C7 H7B 109.5 . . ?
C6 C7 H7C 109.5 . . ?
H7A C7 H7C 109.5 . . ?
H7B C7 H7C 109.5 . . ?
C6 C8 H8A 109.5 . . ?
C6 C8 H8B 109.5 . . ?
H8A C8 H8B 109.5 . . ?
C6 C8 H8C 109.5 . . ?
H8A C8 H8C 109.5 . . ?
H8B C8 H8C 109.5 . . ?
C1 O1 C6 109.2(6) . . ?
C6 O2 C2 108.4(6) . . ?
C3 O3 Sn1 109.9(5) . . ?
C3 O3 H3 109.5 . . ?
Sn1 O3 H3 122.0 . . ?
C1 O4 C4 108.5(6) . . ?
C10 C9 C14 119.7(9) . . ?
C10 C9 Sn1 118.7(7) . . ?
C14 C9 Sn1 121.1(7) . . ?
C9 C10 C11 118.8(10) . . ?
C9 C10 H10 120.6 . . ?
C11 C10 H10 120.6 . . ?
C12 C11 C10 121.3(10) . . ?
C12 C11 H11 119.3 . . ?
C10 C11 H11 119.3 . . ?
C13 C12 C11 119.4(9) . . ?
C13 C12 H12 120.3 . . ?
C11 C12 H12 120.3 . . ?
C12 C13 C14 121.1(10) . . ?
C12 C13 H13 119.5 . . ?
C14 C13 H13 119.5 . . ?
C13 C14 C9 119.7(10) . . ?
C13 C14 H14 120.2 . . ?
C9 C14 H14 120.2 . . ?
C16 C15 C20 118.0(9) . . ?
C16 C15 Sn1 121.0(7) . . ?
C20 C15 Sn1 121.0(7) . . ?
C15 C16 C17 122.8(9) . . ?
C15 C16 H16 118.6 . . ?
C17 C16 H16 118.6 . . ?
C18 C17 C16 118.6(10) . . ?
C18 C17 H17 120.7 . . ?
C16 C17 H17 120.7 . . ?
C17 C18 C19 121.4(10) . . ?
C17 C18 H18 119.3 . . ?
C19 C18 H18 119.3 . . ?
C18 C19 C20 118.4(10) . . ?
C18 C19 H19 120.8 . . ?
C20 C19 H19 120.8 . . ?
C15 C20 C19 120.8(9) . . ?
C15 C20 H20 119.6 . . ?
C19 C20 H20 119.6 . . ?
C9A Sn1A C15A 111.1(4) . . ?
C9A Sn1A C5A 115.6(4) . . ?
C15A Sn1A C5A 126.9(4) . . ?
C9A Sn1A O3A 84.8(3) . . ?
C15A Sn1A O3A 87.1(3) . . ?
C5A Sn1A O3A 73.6(3) . . ?
C9A Sn1A I1A 100.3(2) . . ?
C15A Sn1A I1A 98.7(2) . . ?
C5A Sn1A I1A 96.7(2) . . ?
O3A Sn1A I1A 170.25(15) . . ?
O1A C1A O4A 112.3(8) . . ?
O1A C1A C2A 106.3(7) . . ?
O4A C1A C2A 108.2(7) . . ?
O1A C1A H1A 110.0 . . ?
O4A C1A H1A 110.0 . . ?
C2A C1A H1A 110.0 . . ?
O2A C2A C1A 101.6(7) . . ?
O2A C2A C3A 106.6(7) . . ?
C1A C2A C3A 102.6(7) . . ?
O2A C2A H2A 114.8 . . ?
C1A C2A H2A 114.8 . . ?
C3A C2A H2A 114.8 . . ?
O3A C3A C2A 106.7(6) . . ?
O3A C3A C4A 108.3(7) . . ?
C2A C3A C4A 103.4(7) . . ?
O3A C3A H3C 112.6 . . ?
C2A C3A H3C 112.6 . . ?
C4A C3A H3C 112.6 . . ?
O4A C4A C5A 107.1(7) . . ?
O4A C4A C3A 102.2(6) . . ?
C5A C4A C3A 113.0(7) . . ?
O4A C4A H4A 111.4 . . ?
C5A C4A H4A 111.4 . . ?
C3A C4A H4A 111.4 . . ?
C4A C5A Sn1A 116.3(5) . . ?
C4A C5A H5A1 108.2 . . ?
Sn1A C5A H5A1 108.2 . . ?
C4A C5A H5A2 108.2 . . ?
Sn1A C5A H5A2 108.2 . . ?
H5A1 C5A H5A2 107.4 . . ?
O2A C6A O1A 106.1(7) . . ?
O2A C6A C8A 110.3(7) . . ?
O1A C6A C8A 110.9(8) . . ?
O2A C6A C7A 107.6(8) . . ?
O1A C6A C7A 108.8(8) . . ?
C8A C6A C7A 112.8(9) . . ?
C6A C7A H7A1 109.5 . . ?
C6A C7A H7A2 109.5 . . ?
H7A1 C7A H7A2 109.5 . . ?
C6A C7A H7A3 109.5 . . ?
H7A1 C7A H7A3 109.5 . . ?
H7A2 C7A H7A3 109.5 . . ?
C6A C8A H8A1 109.5 . . ?
C6A C8A H8A2 109.5 . . ?
H8A1 C8A H8A2 109.5 . . ?
C6A C8A H8A3 109.5 . . ?
H8A1 C8A H8A3 109.5 . . ?
H8A2 C8A H8A3 109.5 . . ?
C1A O1A C6A 109.3(6) . . ?
C6A O2A C2A 107.4(6) . . ?
C3A O3A Sn1A 115.1(4) . . ?
C3A O3A H3A 109.5 . . ?
Sn1A O3A H3A 129.8 . . ?
C1A O4A C4A 109.8(6) . . ?
C10A C9A C14A 118.0(9) . . ?
C10A C9A Sn1A 121.9(8) . . ?
C14A C9A Sn1A 120.1(7) . . ?
C9A C10A C11A 120.8(11) . . ?
C9A C10A H10A 119.6 . . ?
C11A C10A H10A 119.6 . . ?
C12A C11A C10A 118.9(11) . . ?
C12A C11A H11A 120.6 . . ?
C10A C11A H11A 120.6 . . ?
C13A C12A C11A 120.9(11) . . ?
C13A C12A H12A 119.5 . . ?
C11A C12A H12A 119.5 . . ?
C12A C13A C14A 120.9(10) . . ?
C12A C13A H13A 119.5 . . ?
C14A C13A H13A 119.5 . . ?
C13A C14A C9A 120.3(10) . . ?
C13A C14A H14A 119.8 . . ?
C9A C14A H14A 119.8 . . ?
C16A C15A C20A 112.6(10) . . ?
C16A C15A Sn1A 126.1(7) . . ?
C20A C15A Sn1A 121.2(9) . . ?
C15A C16A C17A 125.4(10) . . ?
C15A C16A H16A 117.3 . . ?
C17A C16A H16A 117.3 . . ?
C16A C17A C18A 118.7(12) . . ?
C16A C17A H17A 120.6 . . ?
C18A C17A H17A 120.6 . . ?
C19A C18A C17A 116.6(14) . . ?
C19A C18A H18A 121.7 . . ?
C17A C18A H18A 121.7 . . ?
C18A C19A C20A 124.9(16) . . ?
C18A C19A H19A 117.6 . . ?
C20A C19A H19A 117.6 . . ?
C19A C20A C15A 121.8(14) . . ?
C19A C20A H20A 119.1 . . ?
C15A C20A H20A 119.1 . . ?

loop_
_geom_bond_atom_site_label_1
_geom_bond_atom_site_label_2
_geom_bond_distance
_geom_bond_site_symmetry_2
_geom_bond_publ_flag
Sn1 C15 2.135(9) . ?
Sn1 C5 2.151(9) . ?
Sn1 C9 2.153(9) . ?
Sn1 I1 2.7630(8) . ?
Sn1 O3 2.786(6) . ?
C1 O4 1.401(11) . ?
C1 O1 1.405(10) . ?
C1 C2 1.551(12) . ?
C1 H1 1.0000 . ?
C2 O2 1.417(10) . ?
C2 C3 1.506(12) . ?
C2 H2 1.0000 . ?
C3 O3 1.431(10) . ?
C3 C4 1.532(12) . ?
C3 H3B 1.0000 . ?
C4 O4 1.459(10) . ?
C4 C5 1.499(13) . ?
C4 H4 1.0000 . ?
C5 H5A 0.9900 . ?
C5 H5B 0.9900 . ?
C6 O2 1.402(10) . ?
C6 O1 1.456(11) . ?
C6 C7 1.489(13) . ?
C6 C8 1.524(13) . ?
C7 H7A 0.9800 . ?
C7 H7B 0.9800 . ?
C7 H7C 0.9800 . ?
C8 H8A 0.9800 . ?
C8 H8B 0.9800 . ?
C8 H8C 0.9800 . ?
O3 H3 0.8400 . ?
C9 C10 1.390(14) . ?
C9 C14 1.395(13) . ?
C10 C11 1.394(14) . ?
C10 H10 0.9500 . ?
C11 C12 1.371(15) . ?
C11 H11 0.9500 . ?
C12 C13 1.365(15) . ?
C12 H12 0.9500 . ?
C13 C14 1.382(14) . ?
C13 H13 0.9500 . ?
C14 H14 0.9500 . ?
C15 C16 1.376(13) . ?
C15 C20 1.378(13) . ?
C16 C17 1.382(13) . ?
C16 H16 0.9500 . ?
C17 C18 1.364(15) . ?
C17 H17 0.9500 . ?
C18 C19 1.387(15) . ?
C18 H18 0.9500 . ?
C19 C20 1.417(14) . ?
C19 H19 0.9500 . ?
C20 H20 0.9500 . ?
Sn1A C9A 2.124(10) . ?
Sn1A C15A 2.125(9) . ?
Sn1A C5A 2.134(8) . ?
Sn1A O3A 2.418(6) . ?
Sn1A I1A 2.8187(8) . ?
C1A O1A 1.403(11) . ?
C1A O4A 1.422(11) . ?
C1A C2A 1.532(12) . ?
C1A H1A 1.0000 . ?
C2A O2A 1.449(10) . ?
C2A C3A 1.532(12) . ?
C2A H2A 1.0000 . ?
C3A O3A 1.434(10) . ?
C3A C4A 1.544(11) . ?
C3A H3C 1.0000 . ?
C4A O4A 1.456(10) . ?
C4A C5A 1.499(12) . ?
C4A H4A 1.0000 . ?
C5A H5A1 0.9900 . ?
C5A H5A2 0.9900 . ?
C6A O2A 1.425(10) . ?
C6A O1A 1.432(11) . ?
C6A C8A 1.495(12) . ?
C6A C7A 1.525(14) . ?
C7A H7A1 0.9800 . ?
C7A H7A2 0.9800 . ?
C7A H7A3 0.9800 . ?
C8A H8A1 0.9800 . ?
C8A H8A2 0.9800 . ?
C8A H8A3 0.9800 . ?
O3A H3A 0.8400 . ?
C9A C10A 1.362(13) . ?
C9A C14A 1.423(13) . ?
C10A C11A 1.412(16) . ?
C10A H10A 0.9500 . ?
C11A C12A 1.382(17) . ?
C11A H11A 0.9500 . ?
C12A C13A 1.340(15) . ?
C12A H12A 0.9500 . ?
C13A C14A 1.368(14) . ?
C13A H13A 0.9500 . ?
C14A H14A 0.9500 . ?
C15A C16A 1.325(14) . ?
C15A C20A 1.404(15) . ?
C16A C17A 1.388(15) . ?
C16A H16A 0.9500 . ?
C17A C18A 1.390(18) . ?
C17A H17A 0.9500 . ?
C18A C19A 1.27(2) . ?
C18A H18A 0.9500 . ?
C19A C20A 1.36(2) . ?
C19A H19A 0.9500 . ?
C20A H20A 0.9500 . ?

loop_
_geom_hbond_atom_site_label_D
_geom_hbond_atom_site_label_H
_geom_hbond_atom_site_label_A
_geom_hbond_distance_DH
_geom_hbond_distance_HA
_geom_hbond_distance_DA
_geom_hbond_angle_DHA
_geom_hbond_site_symmetry_A
O3 H3 O4A 0.84 1.97 2.773(8) 160.1 1_465
O3A H3A O1 0.84 1.89 2.718(8) 169.3 .

loop_
_geom_torsion_atom_site_label_1
_geom_torsion_atom_site_label_2
_geom_torsion_atom_site_label_3
_geom_torsion_atom_site_label_4
_geom_torsion
_geom_torsion_site_symmetry_1
_geom_torsion_site_symmetry_2
_geom_torsion_site_symmetry_3
_geom_torsion_site_symmetry_4
_geom_torsion_publ_flag
O4 C1 C2 O2 -104.5(7) . . . . ?
O1 C1 C2 O2 12.8(9) . . . . ?
O4 C1 C2 C3 8.7(9) . . . . ?
O1 C1 C2 C3 126.0(7) . . . . ?
O2 C2 C3 O3 -168.2(6) . . . . ?
C1 C2 C3 O3 82.5(8) . . . . ?
O2 C2 C3 C4 80.6(8) . . . . ?
C1 C2 C3 C4 -28.6(8) . . . . ?
O3 C3 C4 O4 -74.9(7) . . . . ?
C2 C3 C4 O4 38.6(8) . . . . ?
O3 C3 C4 C5 44.4(9) . . . . ?
C2 C3 C4 C5 157.9(7) . . . . ?
O4 C4 C5 Sn1 49.5(8) . . . . ?
C3 C4 C5 Sn1 -66.9(8) . . . . ?
C15 Sn1 C5 C4 -47.5(8) . . . . ?
C9 Sn1 C5 C4 94.2(7) . . . . ?
I1 Sn1 C5 C4 -156.3(6) . . . . ?
O3 Sn1 C5 C4 38.6(6) . . . . ?
O4 C1 O1 C6 122.7(7) . . . . ?
C2 C1 O1 C6 8.0(9) . . . . ?
O2 C6 O1 C1 -26.2(9) . . . . ?
C7 C6 O1 C1 -142.6(8) . . . . ?
C8 C6 O1 C1 92.6(8) . . . . ?
O1 C6 O2 C2 35.3(8) . . . . ?
C7 C6 O2 C2 150.2(8) . . . . ?
C8 C6 O2 C2 -81.0(9) . . . . ?
C3 C2 O2 C6 -140.4(7) . . . . ?
C1 C2 O2 C6 -30.1(8) . . . . ?
C2 C3 O3 Sn1 -116.0(6) . . . . ?
C4 C3 O3 Sn1 -7.6(7) . . . . ?
C15 Sn1 O3 C3 100.2(5) . . . . ?
C5 Sn1 O3 C3 -17.9(5) . . . . ?
C9 Sn1 O3 C3 -154.6(6) . . . . ?
I1 Sn1 O3 C3 -62.5(6) . . . . ?
O1 C1 O4 C4 -96.7(8) . . . . ?
C2 C1 O4 C4 16.5(9) . . . . ?
C5 C4 O4 C1 -159.9(7) . . . . ?
C3 C4 O4 C1 -35.0(8) . . . . ?
C15 Sn1 C9 C10 49.6(8) . . . . ?
C5 Sn1 C9 C10 -96.0(8) . . . . ?
I1 Sn1 C9 C10 156.9(7) . . . . ?
O3 Sn1 C9 C10 -44.8(7) . . . . ?
C15 Sn1 C9 C14 -122.2(8) . . . . ?
C5 Sn1 C9 C14 92.3(8) . . . . ?
I1 Sn1 C9 C14 -14.8(8) . . . . ?
O3 Sn1 C9 C14 143.4(8) . . . . ?
C14 C9 C10 C11 -2.5(14) . . . . ?
Sn1 C9 C10 C11 -174.4(7) . . . . ?
C9 C10 C11 C12 3.2(14) . . . . ?
C10 C11 C12 C13 -1.9(15) . . . . ?
C11 C12 C13 C14 -0.2(16) . . . . ?
C12 C13 C14 C9 0.8(16) . . . . ?
C10 C9 C14 C13 0.6(15) . . . . ?
Sn1 C9 C14 C13 172.3(8) . . . . ?
C5 Sn1 C15 C16 79.6(8) . . . . ?
C9 Sn1 C15 C16 -68.7(8) . . . . ?
I1 Sn1 C15 C16 -175.1(7) . . . . ?
O3 Sn1 C15 C16 11.3(8) . . . . ?
C5 Sn1 C15 C20 -101.2(8) . . . . ?
C9 Sn1 C15 C20 110.6(8) . . . . ?
I1 Sn1 C15 C20 4.2(8) . . . . ?
O3 Sn1 C15 C20 -169.5(7) . . . . ?
C20 C15 C16 C17 -0.8(14) . . . . ?
Sn1 C15 C16 C17 178.5(7) . . . . ?
C15 C16 C17 C18 0.5(14) . . . . ?
C16 C17 C18 C19 -0.7(15) . . . . ?
C17 C18 C19 C20 1.1(15) . . . . ?
C16 C15 C20 C19 1.2(14) . . . . ?
Sn1 C15 C20 C19 -178.1(7) . . . . ?
C18 C19 C20 C15 -1.3(15) . . . . ?
O1A C1A C2A O2A 22.9(9) . . . . ?
O4A C1A C2A O2A -97.9(8) . . . . ?
O1A C1A C2A C3A 133.1(7) . . . . ?
O4A C1A C2A C3A 12.3(9) . . . . ?
O2A C2A C3A O3A -169.6(6) . . . . ?
C1A C2A C3A O3A 84.1(8) . . . . ?
O2A C2A C3A C4A 76.3(7) . . . . ?
C1A C2A C3A C4A -30.0(9) . . . . ?
O3A C3A C4A O4A -75.8(7) . . . . ?
C2A C3A C4A O4A 37.2(8) . . . . ?
O3A C3A C4A C5A 39.0(9) . . . . ?
C2A C3A C4A C5A 152.0(7) . . . . ?
O4A C4A C5A Sn1A 70.9(7) . . . . ?
C3A C4A C5A Sn1A -40.9(9) . . . . ?
C9A Sn1A C5A C4A 96.5(7) . . . . ?
C15A Sn1A C5A C4A -52.6(8) . . . . ?
O3A Sn1A C5A C4A 20.8(6) . . . . ?
I1A Sn1A C5A C4A -158.8(6) . . . . ?
O4A C1A O1A C6A 111.0(8) . . . . ?
C2A C1A O1A C6A -7.2(10) . . . . ?
O2A C6A O1A C1A -11.9(9) . . . . ?
C8A C6A O1A C1A 107.9(9) . . . . ?
C7A C6A O1A C1A -127.5(8) . . . . ?
O1A C6A O2A C2A 27.5(9) . . . . ?
C8A C6A O2A C2A -92.7(8) . . . . ?
C7A C6A O2A C2A 143.8(8) . . . . ?
C1A C2A O2A C6A -30.6(8) . . . . ?
C3A C2A O2A C6A -137.6(7) . . . . ?
C2A C3A O3A Sn1A -132.1(5) . . . . ?
C4A C3A O3A Sn1A -21.4(7) . . . . ?
C9A Sn1A O3A C3A -117.2(6) . . . . ?
C15A Sn1A O3A C3A 131.4(6) . . . . ?
C5A Sn1A O3A C3A 1.4(5) . . . . ?
O1A C1A O4A C4A -105.2(8) . . . . ?
C2A C1A O4A C4A 11.9(10) . . . . ?
C5A C4A O4A C1A -149.6(7) . . . . ?
C3A C4A O4A C1A -30.7(9) . . . . ?
C15A Sn1A C9A C10A -48.4(8) . . . . ?
C5A Sn1A C9A C10A 157.7(7) . . . . ?
O3A Sn1A C9A C10A -133.3(8) . . . . ?
I1A Sn1A C9A C10A 55.2(8) . . . . ?
C15A Sn1A C9A C14A 132.5(8) . . . . ?
C5A Sn1A C9A C14A -21.4(9) . . . . ?
O3A Sn1A C9A C14A 47.6(7) . . . . ?
I1A Sn1A C9A C14A -124.0(7) . . . . ?
C14A C9A C10A C11A -3.8(14) . . . . ?
Sn1A C9A C10A C11A 177.0(7) . . . . ?
C9A C10A C11A C12A 2.6(15) . . . . ?
C10A C11A C12A C13A -1.8(16) . . . . ?
C11A C12A C13A C14A 2.5(15) . . . . ?
C12A C13A C14A C9A -3.8(15) . . . . ?
C10A C9A C14A C13A 4.4(14) . . . . ?
Sn1A C9A C14A C13A -176.4(7) . . . . ?
C9A Sn1A C15A C16A 128.7(10) . . . . ?
C5A Sn1A C15A C16A -81.0(11) . . . . ?
O3A Sn1A C15A C16A -148.0(10) . . . . ?
I1A Sn1A C15A C16A 24.1(11) . . . . ?
C9A Sn1A C15A C20A -47.6(17) . . . . ?
C5A Sn1A C15A C20A 102.6(16) . . . . ?
O3A Sn1A C15A C20A 35.7(16) . . . . ?
I1A Sn1A C15A C20A -152.2(16) . . . . ?
C20A C15A C16A C17A 0(2) . . . . ?
Sn1A C15A C16A C17A -176.2(9) . . . . ?
C15A C16A C17A C18A 1.3(19) . . . . ?
C16A C17A C18A C19A -3(3) . . . . ?
C17A C18A C19A C20A 2(4) . . . . ?
C18A C19A C20A C15A 0(5) . . . . ?
C16A C15A C20A C19A -1(4) . . . . ?
Sn1A C15A C20A C19A 176(2) . . . . ?
